data_8105930
loop_
_publ_author_name
'Lou, Xin-Hua'

_publ_section_title
;
 Crystal structure of
 2-(2-(6-methylpyridin-2-yl)naphthalen-1-yl)pyrimidine, C20H15N3
;
_journal_issue 5
_journal_name_full 'Zeitschrift f\"ur Kristallographie - New Crystal Structures'
_journal_page_first 1037
_journal_page_last 1038
_journal_paper_doi 10.1515/ncrs-2019-0247
_journal_volume 234
_journal_year 2019
_chemical_formula_moiety 'C20 H15 N3'
_chemical_formula_sum 'C20 H15 N3'
_chemical_formula_weight 297.35
_space_group_crystal_system orthorhombic
_space_group_IT_number 61
_space_group_name_Hall '-P 2ac 2ab'
_space_group_name_H-M_alt 'P b c a'
_atom_sites_solution_hydrogens geom
_atom_sites_solution_primary direct
_cell_angle_alpha 90
_cell_angle_beta 90
_cell_angle_gamma 90
_cell_formula_units_Z 8
_cell_length_a 11.0487(4)
_cell_length_b 13.5000(6)
_cell_length_c 21.1032(10)
_cell_measurement_reflns_used 2076
_cell_measurement_temperature 293(2)
_cell_measurement_theta_max 28.2230
_cell_measurement_theta_min 3.9710
_cell_volume 3147.7(2)
_computing_cell_refinement
;
CrysAlisPro, Agilent Technologies,
Version 1.171.37.35 (release 13-08-2014 CrysAlis171 .NET)
(compiled Aug 13 2014,18:06:01)
;
_computing_data_collection
;
CrysAlisPro, Agilent Technologies,
Version 1.171.37.35 (release 13-08-2014 CrysAlis171 .NET)
(compiled Aug 13 2014,18:06:01)
;
_computing_data_reduction
;
CrysAlisPro, Agilent Technologies,
Version 1.171.37.35 (release 13-08-2014 CrysAlis171 .NET)
(compiled Aug 13 2014,18:06:01)
;
_computing_molecular_graphics 'Olex2 (Dolomanov et al., 2009)'
_computing_publication_material 'Olex2 (Dolomanov et al., 2009)'
_computing_structure_refinement 'ShelXL (Sheldrick, 2015)'
_computing_structure_solution 'ShelXS (Sheldrick, 2008)'
_diffrn_ambient_temperature 293(2)
_diffrn_detector 'CCD plate'
_diffrn_detector_area_resol_mean 16.2312
_diffrn_detector_type Eos
_diffrn_measured_fraction_theta_full 0.998
_diffrn_measured_fraction_theta_max 0.998
_diffrn_measurement_details
;
#__ type_ start__ end____ width___ exp.time_
  1 omega  -25.00    0.00   0.5000    4.0000
omega____ theta____ kappa____ phi______ frames
    -      -15.3317  -99.0000   60.0000 50

#__ type_ start__ end____ width___ exp.time_
  2 omega  -11.00   85.00   0.5000    4.0000
omega____ theta____ kappa____ phi______ frames
    -       18.0661   19.0000  120.0000 192

#__ type_ start__ end____ width___ exp.time_
  3 omega   19.00   50.00   0.5000    4.0000
omega____ theta____ kappa____ phi______ frames
    -       18.0661  -99.0000  150.0000 62
;
_diffrn_measurement_device 'four-circle diffractometer'
_diffrn_measurement_device_type 'Xcalibur, Eos, Gemini'
_diffrn_measurement_method '\w scans'
_diffrn_orient_matrix_UB_11 0.0259594000
_diffrn_orient_matrix_UB_12 -0.0475459000
_diffrn_orient_matrix_UB_13 0.0045166000
_diffrn_orient_matrix_UB_21 0.0085031000
_diffrn_orient_matrix_UB_22 -0.0045703000
_diffrn_orient_matrix_UB_23 -0.0331946000
_diffrn_orient_matrix_UB_31 0.0580691000
_diffrn_orient_matrix_UB_32 0.0219020000
_diffrn_orient_matrix_UB_33 0.0028304000
_diffrn_radiation_monochromator graphite
_diffrn_radiation_probe x-ray
_diffrn_radiation_type MoK\a
_diffrn_radiation_wavelength 0.71073
_diffrn_reflns_av_R_equivalents 0.0292
_diffrn_reflns_av_unetI/netI 0.0319
_diffrn_reflns_Laue_measured_fraction_full 0.998
_diffrn_reflns_Laue_measured_fraction_max 0.998
_diffrn_reflns_limit_h_max 12
_diffrn_reflns_limit_h_min -13
_diffrn_reflns_limit_k_max 16
_diffrn_reflns_limit_k_min -10
_diffrn_reflns_limit_l_max 26
_diffrn_reflns_limit_l_min -17
_diffrn_reflns_number 8875
_diffrn_reflns_point_group_measured_fraction_full 0.998
_diffrn_reflns_point_group_measured_fraction_max 0.998
_diffrn_reflns_theta_full 26.000
_diffrn_reflns_theta_max 26.367
_diffrn_reflns_theta_min 3.583
_diffrn_source 'Enhance (Mo) X-ray Source'
_exptl_absorpt_coefficient_mu 0.076
_exptl_absorpt_correction_T_max 1.00000
_exptl_absorpt_correction_T_min 0.90513
_exptl_absorpt_correction_type multi-scan
_exptl_absorpt_process_details
;
CrysAlisPro, Agilent Technologies,
Version 1.171.37.35 (release 13-08-2014 CrysAlis171 .NET)
(compiled Aug 13 2014,18:06:01)
Empirical absorption correction using spherical harmonics,
 implemented in SCALE3 ABSPACK scaling algorithm.
Empirical absorption correction using spherical harmonics,
 implemented in SCALE3 ABSPACK scaling algorithm.
;
_exptl_crystal_colour colourless
_exptl_crystal_colour_primary colourless
_exptl_crystal_density_diffrn 1.255
_exptl_crystal_description prism
_exptl_crystal_F_000 1248
_exptl_crystal_size_max 0.25
_exptl_crystal_size_mid 0.21
_exptl_crystal_size_min 0.2
_refine_diff_density_max 0.158
_refine_diff_density_min -0.162
_refine_diff_density_rms 0.036
_refine_ls_extinction_coef .
_refine_ls_extinction_method none
_refine_ls_goodness_of_fit_ref 1.032
_refine_ls_hydrogen_treatment constr
_refine_ls_matrix_type full
_refine_ls_number_parameters 209
_refine_ls_number_reflns 3209
_refine_ls_number_restraints 0
_refine_ls_restrained_S_all 1.032
_refine_ls_R_factor_all 0.0653
_refine_ls_R_factor_gt 0.0448
_refine_ls_shift/su_max 0.000
_refine_ls_shift/su_mean 0.000
_refine_ls_structure_factor_coef Fsqd
_refine_ls_weighting_details 'w=1/[\s^2^(Fo^2^)+(0.0485P)^2^+0.3481P] where P=(Fo^2^+2Fc^2^)/3'
_refine_ls_weighting_scheme calc
_refine_ls_wR_factor_gt 0.1009
_refine_ls_wR_factor_ref 0.1136
_reflns_Friedel_coverage 0.000
_reflns_Friedel_fraction_full .
_reflns_Friedel_fraction_max .
_reflns_number_gt 2347
_reflns_number_total 3209
_reflns_threshold_expression 'I > 2\s(I)'
_cod_data_source_file suppl_ncrs-2019-0247_suppl.cif
_cod_data_source_block 2
_cod_database_code 8105930
_chemical_oxdiff_formula C23H34N5O2
_shelx_space_group_comment
;
The symmetry employed for this shelxl refinement is uniquely defined
by the following loop, which should always be used as a source of
symmetry information in preference to the above space-group names.
They are only intended as comments.
;
_reflns_odcompleteness_completeness 99.56
_reflns_odcompleteness_iscentric 1
_reflns_odcompleteness_theta 26.32
_olex2_refinement_description
;
1. Fixed Uiso
 At 1.2 times of:
  All C(H) groups
 At 1.5 times of:
  All C(H,H,H) groups
2.a Aromatic/amide H refined with riding coordinates:
 C1(H1), C2(H2), C3(H3), C4(H4), C7(H7), C8(H8), C12(H12), C13(H13), C14(H14),
 C16(H16), C17(H17), C18(H18)
2.b Idealised Me refined as rotating group:
 C20(H20A,H20B,H20C)
;
_shelx_shelxl_version_number 2014/7
_olex2_submission_special_instructions 'No special instructions were received'

loop_
_space_group_symop_operation_xyz
'x, y, z'
'-x+1/2, -y, z+1/2'
'x+1/2, -y+1/2, -z'
'-x, y+1/2, -z+1/2'
'-x, -y, -z'
'x-1/2, y, -z-1/2'
'-x-1/2, y-1/2, z'
'x, -y-1/2, z-1/2'

loop_
_atom_site_label
_atom_site_type_symbol
_atom_site_fract_x
_atom_site_fract_y
_atom_site_fract_z
_atom_site_U_iso_or_equiv
_atom_site_adp_type
_atom_site_occupancy
_atom_site_site_symmetry_order
_atom_site_calc_flag
_atom_site_refinement_flags_posn
_atom_site_refinement_flags_adp
_atom_site_refinement_flags_occupancy
_atom_site_disorder_assembly
_atom_site_disorder_group
C1 C -0.19379(16) 0.56128(13) 0.20289(9) 0.0593(5) Uani 1 1 d . . . . .
H1 H -0.1931 0.5983 0.2401 0.071 Uiso 1 1 calc R . . . .
C2 C -0.27880(17) 0.58019(14) 0.15845(10) 0.0659(5) Uani 1 1 d . . . . .
H2 H -0.3361 0.6295 0.1653 0.079 Uiso 1 1 calc R . . . .
C3 C -0.28046(16) 0.52534(14) 0.10216(9) 0.0629(5) Uani 1 1 d . . . . .
H3 H -0.3401 0.5377 0.0721 0.075 Uiso 1 1 calc R . . . .
C4 C -0.19588(14) 0.45402(13) 0.09089(8) 0.0530(4) Uani 1 1 d . . . . .
H4 H -0.1975 0.4195 0.0528 0.064 Uiso 1 1 calc R . . . .
C5 C -0.10513(12) 0.43163(11) 0.13655(7) 0.0413(4) Uani 1 1 d . . . . .
C6 C -0.10589(13) 0.48648(11) 0.19413(7) 0.0458(4) Uani 1 1 d . . . . .
C7 C -0.01786(14) 0.46511(13) 0.24054(7) 0.0519(4) Uani 1 1 d . . . . .
H7 H -0.0174 0.5007 0.2783 0.062 Uiso 1 1 calc R . . . .
C8 C 0.06620(14) 0.39345(12) 0.23098(7) 0.0487(4) Uani 1 1 d . . . . .
H8 H 0.1221 0.3798 0.2627 0.058 Uiso 1 1 calc R . . . .
C9 C 0.07072(12) 0.33889(10) 0.17365(7) 0.0403(4) Uani 1 1 d . . . . .
C10 C -0.01337(11) 0.35911(10) 0.12634(7) 0.0371(3) Uani 1 1 d . . . . .
C11 C -0.00324(11) 0.30969(10) 0.06321(7) 0.0366(3) Uani 1 1 d . . . . .
C12 C -0.08204(13) 0.20918(13) -0.01149(8) 0.0531(4) Uani 1 1 d . . . . .
H12 H -0.1451 0.1704 -0.0268 0.064 Uiso 1 1 calc R . . . .
C13 C 0.02105(14) 0.21744(13) -0.04707(8) 0.0537(4) Uani 1 1 d . . . . .
H13 H 0.0314 0.1823 -0.0846 0.064 Uiso 1 1 calc R . . . .
C14 C 0.10793(13) 0.28010(13) -0.02450(8) 0.0528(4) Uani 1 1 d . . . . .
H14 H 0.1775 0.2896 -0.0485 0.063 Uiso 1 1 calc R . . . .
C15 C 0.16500(12) 0.26159(11) 0.16536(7) 0.0410(4) Uani 1 1 d . . . . .
C16 C 0.28196(13) 0.27394(13) 0.18914(8) 0.0517(4) Uani 1 1 d . . . . .
H16 H 0.3024 0.3304 0.2121 0.062 Uiso 1 1 calc R . . . .
C17 C 0.36596(14) 0.20157(15) 0.17812(9) 0.0599(5) Uani 1 1 d . . . . .
H17 H 0.4441 0.2081 0.1939 0.072 Uiso 1 1 calc R . . . .
C18 C 0.33442(14) 0.11936(14) 0.14368(8) 0.0567(5) Uani 1 1 d . . . . .
H18 H 0.3914 0.0707 0.1346 0.068 Uiso 1 1 calc R . . . .
C19 C 0.21613(14) 0.11007(12) 0.12260(7) 0.0479(4) Uani 1 1 d . . . . .
C20 C 0.17532(17) 0.02074(13) 0.08638(9) 0.0676(5) Uani 1 1 d . . . . .
H20A H 0.1286 -0.0214 0.1137 0.101 Uiso 1 1 calc GR . . . .
H20B H 0.2447 -0.0148 0.0712 0.101 Uiso 1 1 calc GR . . . .
H20C H 0.1265 0.0412 0.0511 0.101 Uiso 1 1 calc GR . . . .
N1 N -0.09573(10) 0.25429(9) 0.04400(6) 0.0459(3) Uani 1 1 d . . . . .
N2 N 0.09761(10) 0.32820(10) 0.03034(6) 0.0451(3) Uani 1 1 d . . . . .
N3 N 0.13268(11) 0.17967(9) 0.13382(6) 0.0437(3) Uani 1 1 d . . . . .

loop_
_atom_site_aniso_label
_atom_site_aniso_U_11
_atom_site_aniso_U_22
_atom_site_aniso_U_33
_atom_site_aniso_U_23
_atom_site_aniso_U_13
_atom_site_aniso_U_12
C1 0.0704(11) 0.0502(10) 0.0572(11) -0.0061(9) 0.0238(9) 0.0031(9)
C2 0.0675(11) 0.0547(11) 0.0754(13) 0.0038(10) 0.0230(10) 0.0178(9)
C3 0.0606(10) 0.0588(11) 0.0693(12) 0.0058(10) 0.0013(9) 0.0159(9)
C4 0.0538(9) 0.0485(10) 0.0567(10) -0.0015(8) -0.0012(8) 0.0065(8)
C5 0.0416(7) 0.0367(8) 0.0456(9) 0.0014(7) 0.0072(6) -0.0054(7)
C6 0.0494(8) 0.0396(8) 0.0483(9) -0.0018(7) 0.0149(7) -0.0072(7)
C7 0.0617(10) 0.0530(10) 0.0411(9) -0.0099(8) 0.0100(7) -0.0106(9)
C8 0.0530(9) 0.0520(10) 0.0411(9) -0.0015(8) -0.0006(7) -0.0109(8)
C9 0.0423(7) 0.0356(8) 0.0429(8) -0.0003(7) 0.0012(6) -0.0094(7)
C10 0.0362(7) 0.0328(7) 0.0421(8) -0.0007(7) 0.0024(6) -0.0070(6)
C11 0.0336(7) 0.0339(7) 0.0423(8) 0.0004(6) -0.0028(6) -0.0004(6)
C12 0.0458(8) 0.0565(10) 0.0569(10) -0.0161(9) -0.0064(7) -0.0045(8)
C13 0.0503(8) 0.0662(11) 0.0447(9) -0.0131(8) -0.0040(7) 0.0078(9)
C14 0.0417(8) 0.0721(12) 0.0445(9) 0.0006(9) 0.0052(7) 0.0018(9)
C15 0.0421(7) 0.0413(8) 0.0397(8) 0.0054(7) -0.0021(6) -0.0042(7)
C16 0.0471(8) 0.0518(10) 0.0561(10) 0.0065(8) -0.0071(7) -0.0099(8)
C17 0.0407(8) 0.0703(12) 0.0688(12) 0.0183(10) -0.0071(8) -0.0014(9)
C18 0.0504(9) 0.0600(11) 0.0598(11) 0.0146(9) 0.0037(8) 0.0111(9)
C19 0.0553(9) 0.0456(9) 0.0428(9) 0.0076(8) 0.0011(7) 0.0067(8)
C20 0.0827(12) 0.0523(10) 0.0678(12) -0.0102(10) -0.0031(10) 0.0123(10)
N1 0.0383(6) 0.0486(8) 0.0507(8) -0.0124(6) 0.0004(5) -0.0080(6)
N2 0.0379(6) 0.0537(8) 0.0439(7) -0.0009(6) 0.0021(5) -0.0063(6)
N3 0.0474(7) 0.0401(7) 0.0436(7) 0.0005(6) -0.0038(6) 0.0021(6)

loop_
_atom_type_symbol
_atom_type_description
_atom_type_scat_dispersion_real
_atom_type_scat_dispersion_imag
_atom_type_scat_source
C C 0.0033 0.0016 'International Tables Vol C Tables 4.2.6.8 and 6.1.1.4'
H H 0.0000 0.0000 'International Tables Vol C Tables 4.2.6.8 and 6.1.1.4'
N N 0.0061 0.0033 'International Tables Vol C Tables 4.2.6.8 and 6.1.1.4'

loop_
_geom_angle_atom_site_label_1
_geom_angle_atom_site_label_2
_geom_angle_atom_site_label_3
_geom_angle
_geom_angle_site_symmetry_1
_geom_angle_site_symmetry_3
C2 C1 H1 119.3 . .
C2 C1 C6 121.45(16) . .
C6 C1 H1 119.3 . .
C1 C2 H2 120.1 . .
C1 C2 C3 119.87(16) . .
C3 C2 H2 120.1 . .
C2 C3 H3 119.6 . .
C4 C3 C2 120.85(17) . .
C4 C3 H3 119.6 . .
C3 C4 H4 119.5 . .
C3 C4 C5 121.00(16) . .
C5 C4 H4 119.5 . .
C4 C5 C10 122.99(14) . .
C6 C5 C4 117.61(14) . .
C6 C5 C10 119.38(13) . .
C1 C6 C5 119.19(15) . .
C7 C6 C1 121.95(15) . .
C7 C6 C5 118.86(14) . .
C6 C7 H7 119.5 . .
C8 C7 C6 120.99(15) . .
C8 C7 H7 119.5 . .
C7 C8 H8 119.3 . .
C7 C8 C9 121.46(15) . .
C9 C8 H8 119.3 . .
C8 C9 C15 119.38(13) . .
C10 C9 C8 119.15(13) . .
C10 C9 C15 121.47(13) . .
C5 C10 C11 119.65(12) . .
C9 C10 C5 120.08(13) . .
C9 C10 C11 120.16(12) . .
N1 C11 C10 117.74(12) . .
N1 C11 N2 126.01(13) . .
N2 C11 C10 116.22(11) . .
C13 C12 H12 118.6 . .
N1 C12 H12 118.6 . .
N1 C12 C13 122.74(14) . .
C12 C13 H13 121.8 . .
C14 C13 C12 116.37(15) . .
C14 C13 H13 121.8 . .
C13 C14 H14 118.5 . .
N2 C14 C13 123.03(14) . .
N2 C14 H14 118.5 . .
C16 C15 C9 121.54(14) . .
N3 C15 C9 116.86(12) . .
N3 C15 C16 121.60(14) . .
C15 C16 H16 120.6 . .
C17 C16 C15 118.80(16) . .
C17 C16 H16 120.6 . .
C16 C17 H17 120.1 . .
C16 C17 C18 119.72(15) . .
C18 C17 H17 120.1 . .
C17 C18 H18 120.6 . .
C17 C18 C19 118.86(16) . .
C19 C18 H18 120.6 . .
C18 C19 C20 121.37(15) . .
N3 C19 C18 121.98(15) . .
N3 C19 C20 116.65(14) . .
C19 C20 H20A 109.5 . .
C19 C20 H20B 109.5 . .
C19 C20 H20C 109.5 . .
H20A C20 H20B 109.5 . .
H20A C20 H20C 109.5 . .
H20B C20 H20C 109.5 . .
C12 N1 C11 116.04(13) . .
C14 N2 C11 115.55(12) . .
C19 N3 C15 118.97(13) . .

loop_
_geom_bond_atom_site_label_1
_geom_bond_atom_site_label_2
_geom_bond_distance
_geom_bond_site_symmetry_2
C1 H1 0.9300 .
C1 C2 1.352(3) .
C1 C6 1.413(2) .
C2 H2 0.9300 .
C2 C3 1.400(3) .
C3 H3 0.9300 .
C3 C4 1.363(2) .
C4 H4 0.9300 .
C4 C5 1.423(2) .
C5 C6 1.423(2) .
C5 C10 1.4258(19) .
C6 C7 1.410(2) .
C7 H7 0.9300 .
C7 C8 1.356(2) .
C8 H8 0.9300 .
C8 C9 1.417(2) .
C9 C10 1.3909(19) .
C9 C15 1.485(2) .
C10 C11 1.4941(19) .
C11 N1 1.3297(17) .
C11 N2 1.3361(17) .
C12 H12 0.9300 .
C12 C13 1.369(2) .
C12 N1 1.3286(19) .
C13 H13 0.9300 .
C13 C14 1.365(2) .
C14 H14 0.9300 .
C14 N2 1.3318(19) .
C15 C16 1.3963(19) .
C15 N3 1.3393(18) .
C16 H16 0.9300 .
C16 C17 1.367(2) .
C17 H17 0.9300 .
C17 C18 1.372(3) .
C18 H18 0.9300 .
C18 C19 1.386(2) .
C19 C20 1.497(2) .
C19 N3 1.3375(19) .
C20 H20A 0.9600 .
C20 H20B 0.9600 .
C20 H20C 0.9600 .

loop_
_geom_torsion_atom_site_label_1
_geom_torsion_atom_site_label_2
_geom_torsion_atom_site_label_3
_geom_torsion_atom_site_label_4
_geom_torsion
_geom_torsion_site_symmetry_1
_geom_torsion_site_symmetry_2
_geom_torsion_site_symmetry_3
_geom_torsion_site_symmetry_4
C1 C2 C3 C4 -1.2(3) . . . .
C1 C6 C7 C8 -179.55(15) . . . .
C2 C1 C6 C5 1.6(2) . . . .
C2 C1 C6 C7 -179.06(16) . . . .
C2 C3 C4 C5 1.4(3) . . . .
C3 C4 C5 C6 -0.1(2) . . . .
C3 C4 C5 C10 -178.68(15) . . . .
C4 C5 C6 C1 -1.3(2) . . . .
C4 C5 C6 C7 179.29(13) . . . .
C4 C5 C10 C9 -178.25(13) . . . .
C4 C5 C10 C11 5.6(2) . . . .
C5 C6 C7 C8 -0.2(2) . . . .
C5 C10 C11 N1 -63.41(18) . . . .
C5 C10 C11 N2 114.60(14) . . . .
C6 C1 C2 C3 -0.3(3) . . . .
C6 C5 C10 C9 3.2(2) . . . .
C6 C5 C10 C11 -172.89(12) . . . .
C6 C7 C8 C9 1.4(2) . . . .
C7 C8 C9 C10 -0.3(2) . . . .
C7 C8 C9 C15 179.64(13) . . . .
C8 C9 C10 C5 -2.0(2) . . . .
C8 C9 C10 C11 174.07(12) . . . .
C8 C9 C15 C16 -37.0(2) . . . .
C8 C9 C15 N3 143.19(14) . . . .
C9 C10 C11 N1 120.46(14) . . . .
C9 C10 C11 N2 -61.53(18) . . . .
C9 C15 C16 C17 -177.80(14) . . . .
C9 C15 N3 C19 176.89(13) . . . .
C10 C5 C6 C1 177.26(13) . . . .
C10 C5 C6 C7 -2.1(2) . . . .
C10 C9 C15 C16 142.89(15) . . . .
C10 C9 C15 N3 -36.87(19) . . . .
C10 C11 N1 C12 -178.09(13) . . . .
C10 C11 N2 C14 177.03(12) . . . .
C12 C13 C14 N2 2.8(2) . . . .
C13 C12 N1 C11 0.8(2) . . . .
C13 C14 N2 C11 1.4(2) . . . .
C15 C9 C10 C5 178.02(12) . . . .
C15 C9 C10 C11 -5.87(19) . . . .
C15 C16 C17 C18 0.6(2) . . . .
C16 C15 N3 C19 -2.9(2) . . . .
C16 C17 C18 C19 -2.2(2) . . . .
C17 C18 C19 C20 -178.26(16) . . . .
C17 C18 C19 N3 1.3(2) . . . .
C18 C19 N3 C15 1.2(2) . . . .
C20 C19 N3 C15 -179.19(14) . . . .
N1 C11 N2 C14 -5.2(2) . . . .
N1 C12 C13 C14 -4.0(3) . . . .
N2 C11 N1 C12 4.1(2) . . . .
N3 C15 C16 C17 2.0(2) . . . .
